data_1542123
loop_
_publ_author_name
'Hansson, M.'
'Boertin, O.'

_publ_section_title
;
 On the crystal structure of nitritopentamminechromium(III) chloride
;
_journal_name_full 'Acta Chemica Scandinavica (1-27,1973-42,1988)'
_journal_page_first 1689
_journal_page_last 1689
_journal_volume 22
_journal_year 1968
_chemical_formula_sum 'Cl2 Cr H15 N6 O2'
_chemical_name_systematic '(Cr (O N O) (N H3)5 ) Cl2'
_space_group_IT_number 62
_symmetry_space_group_name_Hall '-P 2ac 2n'
_symmetry_space_group_name_H-M 'P n m a'
_cell_angle_alpha 90
_cell_angle_beta 90
_cell_angle_gamma 90
_cell_formula_units_Z 4
_cell_length_a 13.3
_cell_length_b 10.6
_cell_length_c 7
_cell_volume 986.860
_citation_journal_id_ASTM ACSAA4
_cod_data_source_file Hansson_ACSAA4_1968_1998.cif
_cod_data_source_block H15Cl2Cr1N6O2
_cod_original_cell_volume 986.86
_cod_original_formula_sum 'H15 Cl2 Cr1 N6 O2'
_cod_database_code 1542123

loop_
_symmetry_equiv_pos_as_xyz
x,y,z
-x+1/2,-y,z+1/2
x+1/2,-y+1/2,-z+1/2
-x,y+1/2,-z
-x,-y,-z
x-1/2,y,-z-1/2
-x-1/2,y-1/2,z-1/2
x,-y-1/2,z

loop_
_atom_site_label
_atom_site_type_symbol
_atom_site_fract_x
_atom_site_fract_y
_atom_site_fract_z
_atom_site_occupancy
_atom_site_U_iso_or_equiv
_atom_site_attached_hydrogens
N3 N-3 0.226 0.25 0.362 1 0.0 3
O2 O-2 0.32 0.25 0.66 1 0.0 0
O1 O-2 0.482 0.25 0.526 1 0.0 0
N5 N-3 0.399 0.25 0.663 1 0.0 0
N4 N-3 0.021 0.25 0.379 1 0.0 3
Cr1 Cr+3 0.107 0.25 0.175 1 0.0 0
N1 N-3 0.108 0.047 0.22 1 0.0 3
Cl1 Cl-1 0.358 0.999 0.172 1 0.0 0
N2 N+3 0.195 0.25 0.947 1 0.0 3
